data_2011568
loop_
_publ_author_name
'Yao, Yingming '
'Shen, Qi'
'Yu, Kaibei'

_publ_section_title
;
 Tris(2,6-di-<i>tert</i>-butyl-4-methylphenolato-<i>O</i>)(triphenylphosphine
 oxide-<i>O</i>)samarium(III)
;
_journal_issue 11
_journal_name_full 'Acta Crystallographica Section C'
_journal_page_first 1330
_journal_page_last 1331
_journal_paper_doi 10.1107/S0108270100010192
_journal_volume 56
_journal_year 2000
_chemical_formula_iupac '[Sm (C15 H23)3 (C18 H15 O P)]'
_chemical_formula_sum 'C63 H84 O4 P Sm'
_chemical_formula_weight 1086.62
_chemical_name_systematic
;
 Tris(2,6-di-tert-butyl-4-methylphenoxo-) (triphenylphosphine oxide) samarium
;
_space_group_IT_number 14
_symmetry_cell_setting monoclinic
_symmetry_space_group_name_Hall '-P 2yn'
_symmetry_space_group_name_H-M 'P 1 21/n 1'
_cell_angle_alpha 90.00
_cell_angle_beta 112.630(10)
_cell_angle_gamma 90.00
_cell_formula_units_Z 4
_cell_length_a 11.682(2)
_cell_length_b 38.168(6)
_cell_length_c 14.245(2)
_cell_measurement_reflns_used 38
_cell_measurement_temperature 297(2)
_cell_measurement_theta_max 16.50
_cell_measurement_theta_min 2.99
_cell_volume 5862.5(16)
_computing_cell_refinement XSCANS
_computing_data_collection 'XSCANS (Siemens, 1994)'
_computing_data_reduction 'SHELXTL (Siemens, 1994)'
_computing_molecular_graphics SHELXTL
_computing_publication_material SHELXTL
_computing_structure_refinement 'SHELXL93 (Sheldrick, 1993)'
_computing_structure_solution 'SHELXS86 (Sheldrick, 1990)'
_diffrn_ambient_temperature 297(2)
_diffrn_measurement_device 'Siemens P4'
_diffrn_measurement_method \w
_diffrn_radiation_monochromator graphite
_diffrn_radiation_source 'normal-focus sealed tube'
_diffrn_radiation_type MoK\a
_diffrn_radiation_wavelength .71073
_diffrn_reflns_av_R_equivalents .025
_diffrn_reflns_av_sigmaI/netI .0696
_diffrn_reflns_limit_h_max 13
_diffrn_reflns_limit_h_min 0
_diffrn_reflns_limit_k_max 45
_diffrn_reflns_limit_k_min 0
_diffrn_reflns_limit_l_max 15
_diffrn_reflns_limit_l_min -16
_diffrn_reflns_number 11426
_diffrn_reflns_theta_max 25
_diffrn_reflns_theta_min 1.64
_diffrn_standards_decay_% 2.94
_diffrn_standards_interval_count 97
_diffrn_standards_number 3
_exptl_absorpt_coefficient_mu 1.072
_exptl_absorpt_correction_T_max .984
_exptl_absorpt_correction_T_min .851
_exptl_absorpt_correction_type '\y scan'
_exptl_absorpt_process_details '(North et al., 1968)'
_exptl_crystal_colour yellow
_exptl_crystal_density_diffrn 1.231
_exptl_crystal_density_method 'not measured'
_exptl_crystal_description prismatic
_exptl_crystal_F_000 2284
_exptl_crystal_size_max .50
_exptl_crystal_size_mid .40
_exptl_crystal_size_min .24
_refine_diff_density_max .305
_refine_diff_density_min -.308
_refine_ls_extinction_coef .00027(3)
_refine_ls_extinction_method SHELXL93
_refine_ls_goodness_of_fit_all .847
_refine_ls_goodness_of_fit_ref .972
_refine_ls_hydrogen_treatment noref
_refine_ls_matrix_type full
_refine_ls_number_parameters 644
_refine_ls_number_reflns 10320
_refine_ls_number_restraints 0
_refine_ls_restrained_S_all 1.141
_refine_ls_restrained_S_obs .972
_refine_ls_R_factor_all .064
_refine_ls_R_factor_gt .033
_refine_ls_shift/su_max -.006
_refine_ls_shift/su_mean .000
_refine_ls_structure_factor_coef Fsqd
_refine_ls_weighting_details 'w = 1/[\s^2^(Fo^2^)+(0.0246P)^2^] where P = (Fo^2^+2Fc^2^)/3'
_refine_ls_weighting_scheme calc
_refine_ls_wR_factor_all .084
_refine_ls_wR_factor_ref .057
_reflns_number_gt 6845
_reflns_number_total 10332
_reflns_threshold_expression I>2\s(I)
_cod_data_source_file sk1411.cif
_cod_data_source_block I
_cod_depositor_comments
;
The following automatic conversions were performed:
'_symmetry_cell_setting' value 'Monoclinic' changed to 'monoclinic'
according to '/home/saulius/struct/CIF-dictionaries/cif_core.dic'
dictionary named 'cif_core.dic' version 2.4.1 from 2010-06-29.

Automatic conversion script
Id: cif_fix_enum 1527 2010-12-29 10:47:43Z saulius 

The following automatic conversions were performed:

'_chemical_melting_point' value 'not measured' was changed to '?' -
the value is undefined or not given.

'_symmetry_cell_setting' value
'Monoclinic' changed to 'monoclinic' according to
/home/saulius/struct/CIF-dictionaries/cif_core.dic dictionary named
'cif_core.dic' version 2.4.1 from 2010-06-29.

Automatic conversion script
Id: cif_fix_values 1715 2011-07-08 13:25:40Z adriana 
;
_cod_original_sg_symbol_H-M 'P 21/n'
_cod_database_code 2011568
_cod_database_fobs_code 2011568

loop_
_symmetry_equiv_pos_as_xyz
'x, y, z'
'-x+1/2, y+1/2, -z+1/2'
'-x, -y, -z'
'x-1/2, -y-1/2, z-1/2'

loop_
_atom_site_aniso_label
_atom_site_aniso_U_11
_atom_site_aniso_U_22
_atom_site_aniso_U_33
_atom_site_aniso_U_12
_atom_site_aniso_U_13
_atom_site_aniso_U_23
Sm .03159(9) .03243(9) .04039(10) -.00285(11) .01473(7) -.00313(11)
P .0342(5) .0502(7) .0393(5) .0025(5) .0138(4) .0023(5)
O1 .0354(13) .054(2) .0456(14) .0031(12) .0156(11) .0025(12)
O2 .0381(14) .0378(13) .0415(14) .0001(11) .0177(12) .0010(11)
O3 .0407(14) .0383(14) .0428(14) -.0002(11) .0168(12) -.0053(11)
O4 .0372(13) .0370(14) .0439(14) -.0072(11) .0140(11) -.0038(11)
C1 .037(2) .035(2) .040(2) .000(2) .015(2) -.002(2)
C2 .040(2) .050(2) .052(2) -.003(2) .013(2) .004(2)
C3 .050(3) .061(3) .060(3) .006(2) .021(2) .016(2)
C4 .064(3) .049(2) .075(3) -.002(2) .042(2) .005(2)
C5 .051(3) .068(3) .069(3) -.026(2) .026(2) -.018(2)
C6 .046(2) .067(3) .042(2) -.002(2) .011(2) -.003(2)
C7 .037(2) .051(2) .044(2) .005(2) .012(2) .006(2)
C8 .061(3) .056(3) .054(3) .008(2) .025(2) .003(2)
C9 .073(3) .079(4) .066(3) .025(3) .030(3) -.002(3)
C10 .105(4) .051(3) .112(4) .024(3) .043(4) .007(3)
C11 .111(5) .054(3) .143(5) .006(3) .065(4) .027(3)
C12 .076(3) .061(3) .104(4) .006(3) .054(3) .014(3)
C13 .050(2) .071(3) .036(2) .005(2) .017(2) .005(2)
C14 .095(4) .138(5) .051(3) .041(4) .009(3) .006(3)
C15 .148(6) .215(8) .043(3) .059(6) -.003(3) .006(4)
C16 .194(8) .175(7) .039(4) .025(6) .026(4) -.014(4)
C17 .154(6) .113(5) .060(3) .013(4) .057(4) -.010(3)
C18 .091(4) .079(3) .054(3) .006(3) .030(3) .001(2)
C19 .029(2) .046(2) .038(2) -.007(2) .009(2) .000(2)
C20 .042(2) .049(2) .042(2) -.005(2) .014(2) .003(2)
C21 .054(3) .064(3) .052(3) -.013(2) .016(2) .013(2)
C22 .054(3) .083(3) .040(2) -.015(2) .019(2) .000(2)
C23 .042(2) .072(3) .044(2) -.008(2) .015(2) -.010(2)
C24 .030(2) .053(2) .042(2) -.005(2) .011(2) -.004(2)
C25 .062(3) .040(2) .062(3) .002(2) .025(2) .009(2)
C26 .058(3) .061(3) .090(3) .017(2) .022(3) .008(2)
C27 .069(3) .051(3) .075(3) -.007(2) .036(2) -.002(2)
C28 .114(4) .050(3) .096(4) .010(3) .044(3) .018(3)
C29 .046(2) .048(2) .046(2) -.002(2) .018(2) -.010(2)
C30 .084(3) .065(3) .069(3) -.001(3) .038(3) -.017(2)
C31 .060(3) .051(3) .074(3) -.013(2) .024(2) -.014(2)
C32 .057(3) .055(3) .061(3) .006(2) .020(2) -.001(2)
C33 .078(3) .108(4) .057(3) -.025(3) .034(3) .005(3)
C34 .030(2) .042(2) .040(2) .003(2) .010(2) -.008(2)
C35 .035(2) .038(2) .039(2) .003(2) .007(2) -.002(2)
C36 .057(3) .048(2) .044(2) .005(2) .021(2) .004(2)
C37 .051(2) .053(3) .043(2) .010(2) .016(2) -.009(2)
C38 .054(2) .038(2) .051(2) .009(2) .014(2) -.009(2)
C39 .042(2) .038(2) .042(2) .001(2) .013(2) -.001(2)
C40 .062(3) .037(2) .054(3) .004(2) .027(2) .001(2)
C41 .066(3) .050(3) .069(3) .020(2) .019(2) .006(2)
C42 .076(3) .040(2) .075(3) -.014(2) .037(3) -.014(2)
C43 .125(4) .039(2) .080(3) .010(3) .050(3) .012(2)
C44 .055(3) .040(2) .057(3) -.002(2) .018(2) -.004(2)
C45 .126(4) .039(3) .095(4) -.009(3) .051(3) -.002(2)
C46 .056(3) .058(3) .074(3) -.017(2) .019(2) -.004(2)
C47 .064(3) .061(3) .068(3) .005(2) .027(2) .019(2)
C48 .087(3) .073(3) .063(3) .021(3) .033(3) -.009(2)
C49 .036(2) .035(2) .033(2) -.009(2) .016(2) -.008(2)
C50 .048(2) .036(2) .041(2) .000(2) .022(2) -.002(2)
C51 .073(3) .035(2) .056(2) -.006(2) .035(2) -.005(2)
C52 .056(3) .054(3) .057(3) -.028(2) .026(2) -.016(2)
C53 .038(2) .060(3) .050(2) -.009(2) .014(2) -.006(2)
C54 .036(2) .041(2) .038(2) -.005(2) .015(2) -.002(2)
C55 .059(3) .045(2) .057(3) .011(2) .026(2) .009(2)
C56 .055(3) .087(4) .113(4) .028(3) .012(3) .011(3)
C57 .100(4) .112(4) .084(4) .053(3) .028(3) -.021(3)
C58 .117(4) .083(4) .078(3) .031(3) .039(3) .025(3)
C59 .036(2) .054(2) .054(2) .007(2) .014(2) .009(2)
C60 .046(3) .092(4) .116(4) .013(3) .015(3) .029(3)
C61 .080(3) .050(3) .088(3) .017(2) .035(3) .004(2)
C62 .063(3) .069(3) .061(3) .006(2) .021(2) .015(2)
C63 .081(3) .075(3) .090(4) -.042(3) .033(3) -.020(3)

loop_
_atom_site_label
_atom_site_fract_x
_atom_site_fract_y
_atom_site_fract_z
_atom_site_U_iso_or_equiv
_atom_site_thermal_displace_type
_atom_site_calc_flag
_atom_site_refinement_flags
_atom_site_occupancy
_atom_site_disorder_group
_atom_site_type_symbol
Sm .09691(2) .872426(4) .224652(13) .03454(6) Uani d . 1 . Sm
P -.25271(8) .87986(3) .08611(7) .0413(2) Uani d . 1 . P
O1 -.1128(2) .87910(6) .1321(2) .0451(6) Uani d . 1 . O
O2 .0713(2) .85870(6) .3626(2) .0384(6) Uani d . 1 . O
O3 .1332(2) .84594(6) .1026(2) .0404(6) Uani d . 1 . O
O4 .2317(2) .91218(5) .2823(2) .0398(6) Uani d . 1 . O
C1 -.3172(3) .84788(8) .1427(2) .0369(8) Uani d . 1 . C
C2 -.2486(3) .83678(9) .2415(3) .0482(10) Uani d . 1 . C
H2 -.1705 .84619 .2774 .058 Uiso calc R 1 . H
C3 -.2967(4) .81173(10) .2865(3) .0572(11) Uani d . 1 . C
H3 -.2500 .80407 .3521 .069 Uiso calc R 1 . H
C4 -.4126(4) .79813(10) .2348(3) .0582(11) Uani d . 1 . C
H4 -.4444 .78133 .2655 .070 Uiso calc R 1 . H
C5 -.4817(4) .80929(11) .1381(3) .0618(12) Uani d . 1 . C
H5 -.5607 .80019 .1034 .074 Uiso calc R 1 . H
C6 -.4346(3) .83390(10) .0923(3) .0532(10) Uani d . 1 . C
H6 -.4821 .84128 .0265 .064 Uiso calc R 1 . H
C7 -.3117(3) .92190(10) .1000(3) .0450(9) Uani d . 1 . C
C8 -.3896(3) .92708(10) .1507(3) .0560(11) Uani d . 1 . C
H8 -.4164 .90793 .1771 .067 Uiso calc R 1 . H
C9 -.4284(4) .96011(13) .1627(3) .0718(13) Uani d . 1 . C
H9 -.4805 .96319 .1977 .086 Uiso calc R 1 . H
C10 -.3911(5) .98813(12) .1240(4) .089(2) Uani d . 1 . C
H10 -.4177 1.01047 .1322 .106 Uiso calc R 1 . H
C11 -.3150(5) .98367(13) .0734(4) .098(2) Uani d . 1 . C
H11 -.2895 1.00310 .0471 .117 Uiso calc R 1 . H
C12 -.2749(4) .95079(12) .0603(3) .0746(13) Uani d . 1 . C
H12 -.2233 .94805 .0248 .089 Uiso calc R 1 . H
C13 -.3107(3) .87011(11) -.0472(2) .0525(10) Uani d . 1 . C
C14 -.4185(5) .88375(14) -.1156(3) .100(2) Uani d . 1 . C
H14 -.4622 .90033 -.0947 .120 Uiso calc R 1 . H
C15 -.4633(6) .8728(2) -.2170(4) .147(3) Uani d . 1 . C
H15 -.5361 .8822 -.2643 .177 Uiso calc R 1 . H
C16 -.3989(7) .8481(2) -.2456(4) .142(3) Uani d . 1 . C
H16 -.4287 .8409 -.3132 .170 Uiso calc R 1 . H
C17 -.2948(6) .83391(14) -.1800(4) .104(2) Uani d . 1 . C
H17 -.2532 .81691 -.2014 .125 Uiso calc R 1 . H
C18 -.2490(4) .84483(12) -.0790(3) .0743(13) Uani d . 1 . C
H18 -.1764 .83503 -.0326 .089 Uiso calc R 1 . H
C19 .0429(3) .85052(9) .4441(3) .0391(9) Uani d . 1 . C
C20 .0518(3) .81524(10) .4781(3) .0451(9) Uani d . 1 . C
C21 .0116(3) .80749(11) .5561(3) .0581(11) Uani d . 1 . C
H21 .0157 .78436 .5777 .070 Uiso calc R 1 . H
C22 -.0335(4) .83227(12) .6026(3) .0586(11) Uani d . 1 . C
C23 -.0351(3) .86650(11) .5719(3) .0529(10) Uani d . 1 . C
H23 -.0628 .88362 .6046 .063 Uiso calc R 1 . H
C24 .0023(3) .87688(10) .4949(2) .0425(9) Uani d . 1 . C
C25 .1055(4) .78608(10) .4329(3) .0543(10) Uani d . 1 . C
C26 .2387(4) .79525(11) .4454(3) .0715(13) Uani d . 1 . C
H26A .2719(8) .7766(3) .4182(16) .086 Uiso calc R 1 . H
H26B .2891(6) .7982(6) .5163(3) .086 Uiso calc R 1 . H
H26C .2383(4) .8166(3) .4097(15) .086 Uiso calc R 1 . H
C27 .0232(4) .78020(10) .3207(3) .0625(11) Uani d . 1 . C
H27A .0511(13) .7598(3) .2963(5) .075 Uiso calc R 1 . H
H27B .0279(16) .8003(3) .2818(4) .075 Uiso calc R 1 . H
H27C -.0611(5) .7768(6) .3139(4) .075 Uiso calc R 1 . H
C28 .1115(4) .75068(10) .4860(3) .0853(15) Uani d . 1 . C
H28A .1686(18) .7523(2) .5555(6) .102 Uiso calc R 1 . H
H28B .139(2) .7329(2) .4518(12) .102 Uiso calc R 1 . H
H28C .0306(6) .7448(3) .4838(17) .102 Uiso calc R 1 . H
C29 -.0010(3) .91599(10) .4685(3) .0464(9) Uani d . 1 . C
C30 -.0400(4) .93941(10) .5391(3) .0701(13) Uani d . 1 . C
H30A -.1203(10) .9323(4) .5359(14) .084 Uiso calc R 1 . H
H30B -.044(2) .96338(12) .5178(11) .084 Uiso calc R 1 . H
H30C .0193(12) .9372(5) .6077(4) .084 Uiso calc R 1 . H
C31 .1276(3) .92818(10) .4794(3) .0622(12) Uani d . 1 . C
H31A .1513(9) .9164(4) .4301(11) .075 Uiso calc R 1 . H
H31B .1862(5) .9228(5) .5466(6) .075 Uiso calc R 1 . H
H31C .1264(6) .95302(13) .4685(17) .075 Uiso calc R 1 . H
C32 -.0959(3) .92307(10) .3607(3) .0584(11) Uani d . 1 . C
H32A -.1768(5) .9161(5) .3560(5) .070 Uiso calc R 1 . H
H32B -.0738(12) .9100(5) .3126(3) .070 Uiso calc R 1 . H
H32C -.0965(15) .94762(13) .3459(7) .070 Uiso calc R 1 . H
C33 -.0778(4) .82276(12) .6867(3) .0785(14) Uani d . 1 . C
H33A -.0341(17) .8366(5) .7459(7) .094 Uiso calc R 1 . H
H33B -.062(2) .7984(2) .7032(13) .094 Uiso calc R 1 . H
H33C -.1652(6) .8273(6) .6641(8) .094 Uiso calc R 1 . H
C34 .1609(3) .83338(9) .0244(2) .0381(8) Uani d . 1 . C
C35 .1848(3) .85694(9) -.0437(3) .0396(9) Uani d . 1 . C
C36 .2257(3) .84311(10) -.1157(3) .0491(10) Uani d . 1 . C
H36 .2440 .85854 -.1585 .059 Uiso calc R 1 . H
C37 .2404(3) .80779(10) -.1268(3) .0496(10) Uani d . 1 . C
C38 .2080(3) .78560(10) -.0656(3) .0495(10) Uani d . 1 . C
H38 .2140 .76159 -.0740 .059 Uiso calc R 1 . H
C39 .1666(3) .79725(9) .0086(3) .0416(9) Uani d . 1 . C
C40 .1668(4) .89653(10) -.0405(3) .0492(10) Uani d . 1 . C
C41 .0357(3) .90493(10) -.0490(3) .0636(12) Uani d . 1 . C
H41A .0206(8) .8937(5) .0054(10) .076 Uiso calc R 1 . H
H41B -.0229(4) .8966(5) -.1131(8) .076 Uiso calc R 1 . H
H41C .0267(7) .92981(11) -.0448(17) .076 Uiso calc R 1 . H
C42 .2667(4) .91160(9) .0560(3) .0610(12) Uani d . 1 . C
H42A .2621(14) .9003(4) .1146(3) .073 Uiso calc R 1 . H
H42B .2535(12) .93630(14) .0596(9) .073 Uiso calc R 1 . H
H42C .3471(4) .9077(5) .0544(8) .073 Uiso calc R 1 . H
C43 .1822(4) .91553(10) -.1308(3) .0781(14) Uani d . 1 . C
H43A .162(2) .9399(2) -.1298(11) .094 Uiso calc R 1 . H
H43B .1277(17) .9052(4) -.1935(3) .094 Uiso calc R 1 . H
H43C .2664(7) .9134(6) -.1252(10) .094 Uiso calc R 1 . H
C44 .1300(4) .76993(9) .0717(3) .0515(10) Uani d . 1 . C
C45 .1277(4) .73210(10) .0319(3) .0839(15) Uani d . 1 . C
H45A .102(2) .71626(13) .0723(13) .101 Uiso calc R 1 . H
H45B .2092(7) .7258(3) .0365(18) .101 Uiso calc R 1 . H
H45C .0707(18) .7308(2) -.0377(7) .101 Uiso calc R 1 . H
C46 -.0019(3) .77717(10) .0655(3) .0642(12) Uani d . 1 . C
H46A -.0241(8) .7600(4) .1048(14) .077 Uiso calc R 1 . H
H46B -.0590(4) .7760(6) -.0041(3) .077 Uiso calc R 1 . H
H46C -.0053(6) .8001(2) .0920(16) .077 Uiso calc R 1 . H
C47 .2251(3) .77073(10) .1825(3) .0639(12) Uani d . 1 . C
H47A .2011(12) .7542(4) .2224(5) .077 Uiso calc R 1 . H
H47B .2278(15) .7938(2) .2100(6) .077 Uiso calc R 1 . H
H47C .3056(5) .7647(6) .1842(3) .077 Uiso calc R 1 . H
C48 .2874(4) .79479(11) -.2059(3) .0729(13) Uani d . 1 . C
H48A .3758(5) .7976(6) -.1809(8) .088 Uiso calc R 1 . H
H48B .2495(17) .8081(4) -.2674(7) .088 Uiso calc R 1 . H
H48C .2667(19) .7705(2) -.2197(13) .088 Uiso calc R 1 . H
C49 .3221(3) .93683(8) .3137(2) .0340(8) Uani d . 1 . C
C50 .2960(3) .97210(9) .2874(2) .0402(9) Uani d . 1 . C
C51 .3944(4) .99589(9) .3219(3) .0515(10) Uani d . 1 . C
H51 .3776 1.01939 .3050 .062 Uiso calc R 1 . H
C52 .5139(4) .98655(11) .3792(3) .0544(11) Uani d . 1 . C
C53 .5367(3) .95182(10) .4054(3) .0502(10) Uani d . 1 . C
H53 .6174 .94511 .4452 .060 Uiso calc R 1 . H
C54 .4452(3) .92636(9) .3751(2) .0381(8) Uani d . 1 . C
C55 .1676(4) .98845(10) .2262(3) .0524(10) Uani d . 1 . C
C56 .0584(4) .96285(12) .1831(4) .091(2) Uani d . 1 . C
H56A -.0157(6) .97561(14) .1445(18) .110 Uiso calc R 1 . H
H56B .0470(16) .9508(5) .2380(4) .110 Uiso calc R 1 . H
H56C .0755(12) .9461(5) .1398(17) .110 Uiso calc R 1 . H
C57 .1349(4) 1.01477(12) .2914(3) .101(2) Uani d . 1 . C
H57A .125(3) 1.0029(2) .3470(13) .121 Uiso calc R 1 . H
H57B .0589(15) 1.0264(6) .2511(7) .121 Uiso calc R 1 . H
H57C .2002(13) 1.0317(5) .3173(18) .121 Uiso calc R 1 . H
C58 .1712(5) 1.00694(12) .1315(3) .092(2) Uani d . 1 . C
H58A .0898(7) 1.0153(6) .0904(11) .111 Uiso calc R 1 . H
H58B .198(3) .9907(2) .0929(11) .111 Uiso calc R 1 . H
H58C .2277(19) 1.0264(4) .1521(3) .111 Uiso calc R 1 . H
C59 .4774(3) .88853(10) .4125(3) .0489(10) Uani d . 1 . C
C60 .6175(3) .88329(12) .4739(3) .090(2) Uani d . 1 . C
H60A .6439(6) .8981(5) .5329(11) .108 Uiso calc R 1 . H
H60B .6625(4) .8892(7) .4322(8) .108 Uiso calc R 1 . H
H60C .6331(5) .8593(2) .4948(18) .108 Uiso calc R 1 . H
C61 .4418(4) .86196(10) .3242(3) .0718(13) Uani d . 1 . C
H61A .4902(16) .8664(4) .2841(11) .086 Uiso calc R 1 . H
H61B .3553(6) .8643(4) .2823(11) .086 Uiso calc R 1 . H
H61C .458(2) .83862(10) .3512(3) .086 Uiso calc R 1 . H
C62 .4128(3) .87902(10) .4844(3) .0653(12) Uani d . 1 . C
H62A .3246(4) .8811(6) .4490(6) .078 Uiso calc R 1 . H
H62B .4401(16) .8946(4) .5417(9) .078 Uiso calc R 1 . H
H62C .4331(17) .8554(2) .5077(14) .078 Uiso calc R 1 . H
C63 .6179(4) 1.01321(11) .4133(3) .0819(15) Uani d . 1 . C
H63A .5952(10) 1.0330(3) .3683(12) .098 Uiso calc R 1 . H
H63B .6920(7) 1.0028(2) .4121(18) .098 Uiso calc R 1 . H
H63C .6323(16) 1.0208(5) .4813(8) .098 Uiso calc R 1 . H

loop_
_atom_type_symbol
_atom_type_description
_atom_type_scat_dispersion_real
_atom_type_scat_dispersion_imag
_atom_type_scat_source
C C .0033 .0016 'International Tables Vol C Tables 4.2.6.8 and 6.1.1.4'
H H .0000 .0000 'International Tables Vol C Tables 4.2.6.8 and 6.1.1.4'
O O .0106 .0060 'International Tables Vol C Tables 4.2.6.8 and 6.1.1.4'
P P .1023 .0942 'International Tables Vol C Tables 4.2.6.8 and 6.1.1.4'
Sm Sm -.1638 3.4418 'International Tables Vol C Tables 4.2.6.8 and 6.1.1.4'

loop_
_geom_angle_atom_site_label_1
_geom_angle_atom_site_label_2
_geom_angle_atom_site_label_3
_geom_angle
_geom_angle_publ_flag
O4 Sm O2 99.42(8) yes
O4 Sm O3 107.30(8) yes
O2 Sm O3 138.29(8) yes
O4 Sm O1 127.73(8) yes
O2 Sm O1 93.36(8) yes
O3 Sm O1 94.86(8) yes
O1 P C1 111.49(15) no
O1 P C7 111.6(2) no
C1 P C7 108.4(2) no
O1 P C13 111.12(15) no
C1 P C13 106.5(2) no
C7 P C13 107.4(2) no
P O1 Sm 170.06(14) yes
C19 O2 Sm 174.3(2) yes
C34 O3 Sm 172.9(2) yes
C49 O4 Sm 175.3(2) yes
C6 C1 C2 118.5(3) no
C6 C1 P 122.3(3) no
C2 C1 P 119.2(3) no
C3 C2 C1 120.0(3) no
C4 C3 C2 120.4(4) no
C5 C4 C3 120.0(4) no
C4 C5 C6 120.1(4) no
C5 C6 C1 120.9(4) no
C8 C7 C12 118.2(4) no
C8 C7 P 123.3(3) no
C12 C7 P 118.5(3) no
C9 C8 C7 121.0(4) no
C10 C9 C8 120.2(4) no
C9 C10 C11 120.0(5) no
C10 C11 C12 121.0(5) no
C11 C12 C7 119.7(4) no
C14 C13 C18 119.1(4) no
C14 C13 P 123.1(3) no
C18 C13 P 117.4(3) no
C13 C14 C15 119.9(5) no
C16 C15 C14 119.1(6) no
C17 C16 C15 122.2(5) no
C16 C17 C18 119.2(5) no
C13 C18 C17 120.5(5) no
O2 C19 C20 119.9(3) no
O2 C19 C24 120.7(3) no
C20 C19 C24 119.4(3) no
C21 C20 C19 118.0(4) no
C21 C20 C25 119.8(3) no
C19 C20 C25 122.1(3) no
C22 C21 C20 123.3(4) no
C21 C22 C23 117.5(4) no
C21 C22 C33 121.8(4) no
C23 C22 C33 120.7(4) no
C22 C23 C24 123.6(4) no
C23 C24 C19 118.0(4) no
C23 C24 C29 119.0(3) no
C19 C24 C29 123.0(3) no
C27 C25 C20 110.5(3) no
C27 C25 C28 106.0(3) no
C20 C25 C28 112.3(3) no
C27 C25 C26 110.9(3) no
C20 C25 C26 110.2(3) no
C28 C25 C26 106.9(3) no
C31 C29 C32 110.7(3) no
C31 C29 C24 109.9(3) no
C32 C29 C24 110.9(3) no
C31 C29 C30 106.5(3) no
C32 C29 C30 105.7(3) no
C24 C29 C30 113.0(3) no
O3 C34 C39 121.3(3) no
O3 C34 C35 120.3(3) no
C39 C34 C35 118.4(3) no
C36 C35 C34 118.3(3) no
C36 C35 C40 119.1(3) no
C34 C35 C40 122.5(3) no
C37 C36 C35 123.4(4) no
C38 C37 C36 117.1(3) no
C38 C37 C48 122.6(4) no
C36 C37 C48 120.2(4) no
C37 C38 C39 123.2(3) no
C38 C39 C34 119.2(3) no
C38 C39 C44 118.8(3) no
C34 C39 C44 122.0(3) no
C41 C40 C35 110.5(3) no
C41 C40 C42 112.8(3) no
C35 C40 C42 109.4(3) no
C41 C40 C43 105.7(3) no
C35 C40 C43 112.2(3) no
C42 C40 C43 106.2(3) no
C46 C44 C39 110.1(3) no
C46 C44 C47 111.5(3) no
C39 C44 C47 109.4(3) no
C46 C44 C45 105.8(3) no
C39 C44 C45 112.8(3) no
C47 C44 C45 107.3(3) no
O4 C49 C50 121.2(3) no
O4 C49 C54 118.9(3) no
C50 C49 C54 120.0(3) no
C51 C50 C49 117.7(3) no
C51 C50 C55 115.1(3) no
C49 C50 C55 127.1(3) no
C52 C51 C50 123.6(4) no
C51 C52 C53 117.4(3) no
C51 C52 C63 121.7(4) no
C53 C52 C63 120.8(4) no
C52 C53 C54 123.1(4) no
C53 C54 C49 118.1(3) no
C53 C54 C59 119.7(3) no
C49 C54 C59 122.2(3) no
C57 C55 C56 107.5(4) no
C57 C55 C58 109.4(3) no
C56 C55 C58 103.9(3) no
C57 C55 C50 110.0(3) no
C56 C55 C50 116.4(3) no
C58 C55 C50 109.4(3) no
C62 C59 C54 109.7(3) no
C62 C59 C61 110.0(3) no
C54 C59 C61 112.5(3) no
C62 C59 C60 106.2(3) no
C54 C59 C60 112.5(3) no
C61 C59 C60 105.7(3) no

loop_
_geom_bond_atom_site_label_1
_geom_bond_atom_site_label_2
_geom_bond_site_symmetry_2
_geom_bond_distance
_geom_bond_publ_flag
Sm O4 . 2.112(2) yes
Sm O2 . 2.163(2) yes
Sm O3 . 2.190(2) yes
Sm O1 . 2.306(2) yes
P O1 . 1.509(2) yes
P C1 . 1.782(3) no
P C7 . 1.787(4) no
P C13 . 1.792(3) no
O2 C19 . 1.361(4) no
O3 C34 . 1.360(4) no
O4 C49 . 1.355(3) no
C1 C6 . 1.387(4) no
C1 C2 . 1.391(4) no
C2 C3 . 1.384(5) no
C3 C4 . 1.370(5) no
C4 C5 . 1.370(5) no
C5 C6 . 1.374(5) no
C7 C8 . 1.376(5) no
C7 C12 . 1.382(5) no
C8 C9 . 1.372(5) no
C9 C10 . 1.350(6) no
C10 C11 . 1.354(6) no
C11 C12 . 1.378(6) no
C13 C14 . 1.365(5) no
C13 C18 . 1.381(5) no
C14 C15 . 1.399(6) no
C15 C16 . 1.362(8) no
C16 C17 . 1.330(7) no
C17 C18 . 1.392(6) no
C19 C20 . 1.421(5) no
C19 C24 . 1.423(5) no
C20 C21 . 1.395(5) no
C20 C25 . 1.535(5) no
C21 C22 . 1.371(5) no
C22 C23 . 1.376(5) no
C22 C33 . 1.520(5) no
C23 C24 . 1.386(5) no
C24 C29 . 1.536(5) no
C25 C27 . 1.531(5) no
C25 C28 . 1.537(5) no
C25 C26 . 1.537(5) no
C29 C31 . 1.522(5) no
C29 C32 . 1.534(4) no
C29 C30 . 1.540(5) no
C34 C39 . 1.403(4) no
C34 C35 . 1.428(5) no
C35 C36 . 1.391(5) no
C35 C40 . 1.529(5) no
C36 C37 . 1.376(5) no
C37 C38 . 1.369(5) no
C37 C48 . 1.515(5) no
C38 C39 . 1.393(5) no
C39 C44 . 1.541(5) no
C40 C41 . 1.524(5) no
C40 C42 . 1.533(5) no
C40 C43 . 1.546(5) no
C44 C46 . 1.535(5) no
C44 C47 . 1.542(5) no
C44 C45 . 1.547(5) no
C49 C50 . 1.399(4) no
C49 C54 . 1.423(4) no
C50 C51 . 1.398(5) no
C50 C55 . 1.547(5) no
C51 C52 . 1.365(5) no
C52 C53 . 1.375(5) no
C52 C63 . 1.514(5) no
C53 C54 . 1.385(4) no
C54 C59 . 1.535(5) no
C55 C57 . 1.513(5) no
C55 C56 . 1.536(5) no
C55 C58 . 1.537(5) no
C59 C62 . 1.531(5) no
C59 C61 . 1.543(5) no
C59 C60 . 1.544(5) no

loop_
_geom_torsion_atom_site_label_1
_geom_torsion_atom_site_label_2
_geom_torsion_atom_site_label_3
_geom_torsion_atom_site_label_4
_geom_torsion
_geom_torsion_publ_flag
C1 P O1 Sm -16.1(9) no
C7 P O1 Sm 105.4(8) no
C13 P O1 Sm -134.7(8) no
O4 Sm O1 P -122.3(8) no
O2 Sm O1 P -17.7(8) no
O3 Sm O1 P 121.4(8) no
O4 Sm O2 C19 128(2) no
O3 Sm O2 C19 -103(2) no
O1 Sm O2 C19 -1(2) no
O4 Sm O3 C34 -32.1(16) no
O2 Sm O3 C34 -159.5(16) no
O1 Sm O3 C34 99.9(16) no
O2 Sm O4 C49 147(3) no
O3 Sm O4 C49 -1(3) no
O1 Sm O4 C49 -111(3) no
O1 P C1 C6 -154.8(3) no
C7 P C1 C6 81.9(3) no
C13 P C1 C6 -33.4(3) no
O1 P C1 C2 26.1(3) no
C7 P C1 C2 -97.2(3) no
C13 P C1 C2 147.5(3) no
C6 C1 C2 C3 1.5(5) no
P C1 C2 C3 -179.4(3) no
C1 C2 C3 C4 -1.1(6) no
C2 C3 C4 C5 .1(6) no
C3 C4 C5 C6 .5(6) no
C4 C5 C6 C1 -.1(6) no
C2 C1 C6 C5 -.9(6) no
P C1 C6 C5 -179.9(3) no
O1 P C7 C8 -120.8(3) no
C1 P C7 C8 2.4(4) no
C13 P C7 C8 117.2(3) no
O1 P C7 C12 57.6(4) no
C1 P C7 C12 -179.2(3) no
C13 P C7 C12 -64.5(4) no
C12 C7 C8 C9 -.9(6) no
P C7 C8 C9 177.4(3) no
C7 C8 C9 C10 .5(7) no
C8 C9 C10 C11 -.2(8) no
C9 C10 C11 C12 .2(9) no
C10 C11 C12 C7 -.6(8) no
C8 C7 C12 C11 1.0(7) no
P C7 C12 C11 -177.4(4) no
O1 P C13 C14 -148.8(4) no
C1 P C13 C14 89.6(4) no
C7 P C13 C14 -26.4(5) no
O1 P C13 C18 38.1(4) no
C1 P C13 C18 -83.5(3) no
C7 P C13 C18 160.4(3) no
C18 C13 C14 C15 -1.7(8) no
P C13 C14 C15 -174.7(5) no
C13 C14 C15 C16 .9(11) no
C14 C15 C16 C17 .3(13) no
C15 C16 C17 C18 -.7(12) no
C14 C13 C18 C17 1.3(7) no
P C13 C18 C17 174.7(4) no
C16 C17 C18 C13 -.1(9) no
Sm O2 C19 C20 108(2) no
Sm O2 C19 C24 -71(2) no
O2 C19 C20 C21 -174.5(3) no
C24 C19 C20 C21 4.4(5) no
O2 C19 C20 C25 6.5(5) no
C24 C19 C20 C25 -174.6(3) no
C19 C20 C21 C22 -1.3(6) no
C25 C20 C21 C22 177.8(4) no
C20 C21 C22 C23 -2.0(6) no
C20 C21 C22 C33 179.3(3) no
C21 C22 C23 C24 2.2(6) no
C33 C22 C23 C24 -179.1(3) no
C22 C23 C24 C19 .9(5) no
C22 C23 C24 C29 -178.8(3) no
O2 C19 C24 C23 174.7(3) no
C20 C19 C24 C23 -4.2(5) no
O2 C19 C24 C29 -5.7(5) no
C20 C19 C24 C29 175.4(3) no
C21 C20 C25 C27 116.1(4) no
C19 C20 C25 C27 -64.9(4) no
C21 C20 C25 C28 -2.0(5) no
C19 C20 C25 C28 177.0(3) no
C21 C20 C25 C26 -121.0(4) no
C19 C20 C25 C26 58.0(5) no
C23 C24 C29 C31 122.4(3) no
C19 C24 C29 C31 -57.2(4) no
C23 C24 C29 C32 -114.9(3) no
C19 C24 C29 C32 65.5(4) no
C23 C24 C29 C30 3.5(5) no
C19 C24 C29 C30 -176.1(3) no
Sm O3 C34 C39 166.2(14) no
Sm O3 C34 C35 -13.9(18) no
O3 C34 C35 C36 173.2(3) no
C39 C34 C35 C36 -6.9(5) no
O3 C34 C35 C40 -7.0(5) no
C39 C34 C35 C40 173.0(3) no
C34 C35 C36 C37 2.2(5) no
C40 C35 C36 C37 -177.6(3) no
C35 C36 C37 C38 2.5(6) no
C35 C36 C37 C48 -179.0(3) no
C36 C37 C38 C39 -2.7(6) no
C48 C37 C38 C39 178.9(3) no
C37 C38 C39 C34 -2.0(6) no
C37 C38 C39 C44 178.7(3) no
O3 C34 C39 C38 -173.2(3) no
C35 C34 C39 C38 6.8(5) no
O3 C34 C39 C44 6.0(5) no
C35 C34 C39 C44 -174.0(3) no
C36 C35 C40 C41 125.1(4) no
C34 C35 C40 C41 -54.7(5) no
C36 C35 C40 C42 -110.1(4) no
C34 C35 C40 C42 70.0(4) no
C36 C35 C40 C43 7.4(5) no
C34 C35 C40 C43 -172.4(3) no
C38 C39 C44 C46 -125.9(3) no
C34 C39 C44 C46 54.9(4) no
C38 C39 C44 C47 111.2(4) no
C34 C39 C44 C47 -68.0(4) no
C38 C39 C44 C45 -8.1(5) no
C34 C39 C44 C45 172.7(3) no
Sm O4 C49 C50 105(3) no
Sm O4 C49 C54 -76(3) no
O4 C49 C50 C51 -179.5(3) no
C54 C49 C50 C51 1.0(5) no
O4 C49 C50 C55 2.8(5) no
C54 C49 C50 C55 -176.7(3) no
C49 C50 C51 C52 .3(5) no
C55 C50 C51 C52 178.3(3) no
C50 C51 C52 C53 -1.3(6) no
C50 C51 C52 C63 178.9(3) no
C51 C52 C53 C54 .9(6) no
C63 C52 C53 C54 -179.2(3) no
C52 C53 C54 C49 .3(5) no
C52 C53 C54 C59 -176.7(3) no
O4 C49 C54 C53 179.1(3) no
C50 C49 C54 C53 -1.3(5) no
O4 C49 C54 C59 -3.9(5) no
C50 C49 C54 C59 175.7(3) no
C51 C50 C55 C57 -60.1(4) no
C49 C50 C55 C57 117.7(4) no
C51 C50 C55 C56 177.4(3) no
C49 C50 C55 C56 -4.8(5) no
C51 C50 C55 C58 60.1(4) no
C49 C50 C55 C58 -122.2(4) no
C53 C54 C59 C62 112.4(4) no
C49 C54 C59 C62 -64.5(4) no
C53 C54 C59 C61 -124.8(4) no
C49 C54 C59 C61 58.3(4) no
C53 C54 C59 C60 -5.5(5) no
C49 C54 C59 C60 177.5(3) no
